data_4120924
loop_
_publ_author_name
'Jessica Wallick'
'Charles G. Riordan'
'Glenn P. A. Yap'

_publ_section_title
;
 C-H Activation by a Diselenido Dinickel(II) Complex
;
_journal_name_full 'Journal of the American Chemical Society'
_journal_page_first 14972
_journal_page_last 14974
_journal_paper_doi 10.1021/ja407995r
_journal_volume 135
_journal_year 2013
_chemical_formula_sum 'C28 H62 F12 N10 Ni2 P2 Se2'
_chemical_formula_weight 1104.15
_chemical_name_systematic
; 
 ? 
;
_space_group_crystal_system monoclinic
_space_group_IT_number 12
_space_group_name_Hall '-C 2y'
_space_group_name_H-M_alt 'C 1 2/m 1'
_symmetry_space_group_name_Hall '-C 2y'
_symmetry_space_group_name_H-M 'C 1 2/m 1'
_atom_sites_solution_hydrogens geom
_atom_sites_solution_primary direct
_atom_sites_solution_secondary difmap
_audit_creation_method SHELXL-2013
_cell_angle_alpha 90
_cell_angle_beta 106.304(10)
_cell_angle_gamma 90
_cell_formula_units_Z 2
_cell_length_a 11.986(6)
_cell_length_b 12.700(6)
_cell_length_c 14.465(8)
_cell_measurement_reflns_used 940
_cell_measurement_temperature 200(2)
_cell_measurement_theta_max 28.32
_cell_measurement_theta_min 2.39
_cell_volume 2113.3(19)
_computing_cell_refinement 'SAINT (Bruker, 2002)'
_computing_data_collection 'SMART (Bruker, 2002)'
_computing_data_reduction SAINT
_computing_molecular_graphics 'SHELXTL (Sheldrick, 2001)'
_computing_publication_material 'SHELXTL (Sheldrick, 2001)'
_computing_structure_refinement 'SHELXL-2013 (Sheldrick, 2013)'
_computing_structure_solution 'SHELXS-97 (Sheldrick, 1990)'
_diffrn_ambient_temperature 200(2)
_diffrn_detector_area_resol_mean 836.6
_diffrn_measured_fraction_theta_full 0.986
_diffrn_measured_fraction_theta_max 0.979
_diffrn_measurement_device_type 'Bruker AXS APEX diffractometer'
_diffrn_measurement_method \w
_diffrn_radiation_type MoK\a
_diffrn_radiation_wavelength 0.71073
_diffrn_reflns_av_R_equivalents 0.0326
_diffrn_reflns_av_unetI/netI 0.0218
_diffrn_reflns_Laue_measured_fraction_full 0.986
_diffrn_reflns_Laue_measured_fraction_max 0.979
_diffrn_reflns_limit_h_max 13
_diffrn_reflns_limit_h_min -14
_diffrn_reflns_limit_k_max 15
_diffrn_reflns_limit_k_min -14
_diffrn_reflns_limit_l_max 17
_diffrn_reflns_limit_l_min -5
_diffrn_reflns_number 1925
_diffrn_reflns_point_group_measured_fraction_full 0.986
_diffrn_reflns_point_group_measured_fraction_max 0.979
_diffrn_reflns_theta_full 25.000
_diffrn_reflns_theta_max 25.082
_diffrn_reflns_theta_min 2.934
_exptl_absorpt_coefficient_mu 2.778
_exptl_absorpt_correction_T_max 0.8510
_exptl_absorpt_correction_T_min 0.5187
_exptl_absorpt_correction_type multi-scan
_exptl_absorpt_process_details 'SADABS (Sheldrick, 2003)'
_exptl_crystal_colour red
_exptl_crystal_density_diffrn 1.735
_exptl_crystal_description plate
_exptl_crystal_F_000 1124
_exptl_crystal_size_max 0.272
_exptl_crystal_size_mid 0.269
_exptl_crystal_size_min 0.060
_refine_diff_density_max 1.183
_refine_diff_density_min -0.455
_refine_diff_density_rms 0.091
_refine_ls_extinction_method none
_refine_ls_goodness_of_fit_ref 1.131
_refine_ls_hydrogen_treatment constr
_refine_ls_matrix_type full
_refine_ls_number_parameters 145
_refine_ls_number_reflns 1925
_refine_ls_number_restraints 0
_refine_ls_restrained_S_all 1.131
_refine_ls_R_factor_all 0.0375
_refine_ls_R_factor_gt 0.0367
_refine_ls_shift/su_max 0.000
_refine_ls_shift/su_mean 0.000
_refine_ls_structure_factor_coef Fsqd
_refine_ls_weighting_details
; 
 w=1/[\s^2^(Fo^2^)+(0.0442P)^2^+8.3947P] 
 where P=(Fo^2^+2Fc^2^)/3 
;
_refine_ls_weighting_scheme calc
_refine_ls_wR_factor_gt 0.0944
_refine_ls_wR_factor_ref 0.0949
_reflns_Friedel_coverage 0.000
_reflns_number_gt 1864
_reflns_number_total 1925
_reflns_threshold_expression 'I > 2\s(I)'
_cod_data_source_file ja407995r_si_001.cif
_cod_data_source_block char356b
_cod_original_cell_volume 2113.4(19)
_cod_database_code 4120924
_shelx_space_group_comment
; 
The symmetry employed for this shelxl refinement is uniquely defined 
by the following loop, which should always be used as a source of 
symmetry information in preference to the above space-group names. 
They are only intended as comments. 
;
_shelx_estimated_absorpt_t_min 0.519
_shelx_estimated_absorpt_t_max 0.851
_shelxl_version_number 2013-2

loop_
_space_group_symop_operation_xyz
'x, y, z'
'-x, y, -z'
'x+1/2, y+1/2, z'
'-x+1/2, y+1/2, -z'
'-x, -y, -z'
'x, -y, z'
'-x+1/2, -y+1/2, -z'
'x+1/2, -y+1/2, z'

loop_
_atom_site_label
_atom_site_type_symbol
_atom_site_fract_x
_atom_site_fract_y
_atom_site_fract_z
_atom_site_U_iso_or_equiv
_atom_site_adp_type
_atom_site_occupancy
_atom_site_site_symmetry_order
_atom_site_calc_flag
_atom_site_refinement_flags_posn
_atom_site_refinement_flags_adp
_atom_site_refinement_flags_occupancy
Ni Ni -0.14664(5) 0.5000 0.36094(4) 0.01907(18) Uani 1 2 d S T P
Se Se 0.06954(4) 0.5000 0.45532(3) 0.02308(17) Uani 1 2 d S T P
N1 N -0.3312(4) 0.5000 0.3454(3) 0.0268(9) Uani 1 2 d S T P
N2 N -0.1798(3) 0.3310(2) 0.3307(2) 0.0238(6) Uani 1 1 d . . .
N3 N -0.1296(4) 0.5000 0.2184(3) 0.0251(9) Uani 1 2 d S T P
P1 P 0.0000 0.24009(11) 0.0000 0.0290(3) Uani 1 2 d S T P
F1 F 0.1360(3) 0.2417(3) 0.0158(3) 0.0792(11) Uani 1 1 d . . .
F2 F 0.0000 0.1168(4) 0.0000 0.111(3) Uani 1 2 d S T P
F3 F 0.0000 0.3643(3) 0.0000 0.0575(11) Uani 1 2 d S T P
F4 F 0.0167(4) 0.2417(3) 0.1124(2) 0.0864(12) Uani 1 1 d . . .
C1 C -0.3813(3) 0.4043(3) 0.2915(3) 0.0392(10) Uani 1 1 d . . .
H1A H -0.3899 0.4147 0.2220 0.047 Uiso 1 1 calc R U .
H1B H -0.4594 0.3908 0.2997 0.047 Uiso 1 1 calc R U .
C2 C -0.3030(4) 0.3109(4) 0.3282(4) 0.0481(12) Uani 1 1 d . . .
H2A H -0.3066 0.2930 0.3939 0.058 Uiso 1 1 calc R U .
H2B H -0.3320 0.2494 0.2862 0.058 Uiso 1 1 calc R U .
C3 C -0.1589(5) 0.3109(3) 0.2359(3) 0.0432(11) Uani 1 1 d . . .
H3A H -0.2066 0.2501 0.2050 0.052 Uiso 1 1 calc R U .
H3B H -0.0762 0.2919 0.2462 0.052 Uiso 1 1 calc R U .
C4 C -0.1874(4) 0.4045(3) 0.1688(3) 0.0355(9) Uani 1 1 d . . .
H4A H -0.1610 0.3908 0.1110 0.043 Uiso 1 1 calc R U .
H4B H -0.2726 0.4154 0.1478 0.043 Uiso 1 1 calc R U .
C5 C -0.3551(5) 0.5000 0.4405(5) 0.054(2) Uani 1 2 d S T P
H5A H -0.2823 0.5106 0.4913 0.082 Uiso 0.5 1 calc R U P
H5B H -0.3895 0.4324 0.4503 0.082 Uiso 0.5 1 calc R U P
H5C H -0.4094 0.5571 0.4427 0.082 Uiso 0.5 1 calc R U P
C6 C -0.1086(4) 0.2560(3) 0.3998(3) 0.0318(8) Uani 1 1 d . . .
H6A H -0.1295 0.1840 0.3772 0.048 Uiso 1 1 calc R U .
H6B H -0.1226 0.2657 0.4628 0.048 Uiso 1 1 calc R U .
H6C H -0.0262 0.2683 0.4055 0.048 Uiso 1 1 calc R U .
C7 C -0.0066(5) 0.5000 0.2166(4) 0.0486(17) Uani 1 2 d S T P
H7A H -0.0033 0.5009 0.1497 0.073 Uiso 0.5 1 calc R U P
H7B H 0.0322 0.4365 0.2488 0.073 Uiso 0.5 1 calc R U P
H7C H 0.0327 0.5625 0.2503 0.073 Uiso 0.5 1 calc R U P
N4 N 0.3117(6) 0.5000 0.2801(5) 0.0626(17) Uani 1 2 d S T P
C8 C 0.2942(6) 0.5000 0.1991(5) 0.0454(15) Uani 1 2 d S T P
C9 C 0.2758(7) 0.5000 0.0949(5) 0.061(2) Uani 1 2 d S T P
H9A H 0.3420 0.5340 0.0797 0.091 Uiso 0.5 1 calc R U P
H9B H 0.2044 0.5387 0.0637 0.091 Uiso 0.5 1 calc R U P
H9C H 0.2688 0.4273 0.0712 0.091 Uiso 0.5 1 calc R U P

loop_
_atom_site_aniso_label
_atom_site_aniso_U_11
_atom_site_aniso_U_22
_atom_site_aniso_U_33
_atom_site_aniso_U_23
_atom_site_aniso_U_13
_atom_site_aniso_U_12
Ni 0.0209(3) 0.0197(3) 0.0166(3) 0.000 0.0052(2) 0.000
Se 0.0234(3) 0.0273(3) 0.0184(3) 0.000 0.0057(2) 0.000
N1 0.023(2) 0.032(2) 0.026(2) 0.000 0.0082(18) 0.000
N2 0.0261(15) 0.0219(15) 0.0224(14) -0.0020(12) 0.0052(12) -0.0013(12)
N3 0.029(2) 0.028(2) 0.018(2) 0.000 0.0059(17) 0.000
P1 0.0294(7) 0.0281(7) 0.0315(7) 0.000 0.0120(6) 0.000
F1 0.0321(15) 0.089(3) 0.117(3) 0.016(2) 0.0213(17) 0.0105(16)
F2 0.153(6) 0.029(2) 0.197(7) 0.000 0.126(6) 0.000
F3 0.078(3) 0.032(2) 0.068(3) 0.000 0.029(2) 0.000
F4 0.123(3) 0.102(3) 0.0387(16) 0.0242(18) 0.0317(19) 0.025(2)
C1 0.0246(19) 0.033(2) 0.057(3) -0.0088(19) 0.0053(18) -0.0030(17)
C2 0.030(2) 0.028(2) 0.087(4) -0.001(2) 0.017(2) -0.0069(18)
C3 0.081(3) 0.026(2) 0.026(2) -0.0051(16) 0.021(2) 0.002(2)
C4 0.056(3) 0.028(2) 0.0211(17) -0.0033(15) 0.0084(17) -0.0034(19)
C5 0.030(3) 0.105(6) 0.033(3) 0.000 0.016(3) 0.000
C6 0.040(2) 0.0241(19) 0.0273(19) 0.0037(15) 0.0032(17) 0.0048(17)
C7 0.033(3) 0.089(5) 0.028(3) 0.000 0.015(3) 0.000
N4 0.063(4) 0.056(4) 0.062(4) 0.000 0.006(3) 0.000
C8 0.040(4) 0.035(3) 0.053(4) 0.000 0.001(3) 0.000
C9 0.060(5) 0.071(5) 0.046(4) 0.000 0.008(4) 0.000

loop_
_atom_type_symbol
_atom_type_description
_atom_type_scat_dispersion_real
_atom_type_scat_dispersion_imag
_atom_type_scat_source
C C 0.0033 0.0016 'International Tables Vol C Tables 4.2.6.8 and 6.1.1.4'
H H 0.0000 0.0000 'International Tables Vol C Tables 4.2.6.8 and 6.1.1.4'
N N 0.0061 0.0033 'International Tables Vol C Tables 4.2.6.8 and 6.1.1.4'
F F 0.0171 0.0103 'International Tables Vol C Tables 4.2.6.8 and 6.1.1.4'
P P 0.1023 0.0942 'International Tables Vol C Tables 4.2.6.8 and 6.1.1.4'
Ni Ni 0.3393 1.1124 'International Tables Vol C Tables 4.2.6.8 and 6.1.1.4'
Se Se -0.0929 2.2259 'International Tables Vol C Tables 4.2.6.8 and 6.1.1.4'

loop_
_geom_angle_atom_site_label_1
_geom_angle_atom_site_label_2
_geom_angle_atom_site_label_3
_geom_angle
_geom_angle_site_symmetry_1
_geom_angle_site_symmetry_3
N3 Ni N1 105.86(17) . .
N3 Ni N2 82.46(8) . .
N1 Ni N2 81.78(8) . .
N3 Ni N2 82.46(8) . 6_565
N1 Ni N2 81.78(8) . 6_565
N2 Ni N2 153.70(15) . 6_565
N3 Ni Se 154.42(12) . 5_566
N1 Ni Se 99.73(12) . 5_566
N2 Ni Se 101.46(8) . 5_566
N2 Ni Se 101.46(8) 6_565 5_566
N3 Ni Se 99.10(12) . .
N1 Ni Se 155.05(12) . .
N2 Ni Se 101.79(8) . .
N2 Ni Se 101.79(8) 6_565 .
Se Ni Se 55.32(2) 5_566 .
Se Se Ni 62.56(4) 5_566 5_566
Se Se Ni 62.12(4) 5_566 .
Ni Se Ni 124.68(2) 5_566 .
C1 N1 C1 110.7(4) . 6_565
C1 N1 C5 109.5(3) . .
C1 N1 C5 109.5(3) 6_565 .
C1 N1 Ni 107.9(2) . .
C1 N1 Ni 107.9(2) 6_565 .
C5 N1 Ni 111.3(3) . .
C6 N2 C3 107.5(3) . .
C6 N2 C2 106.8(3) . .
C3 N2 C2 111.8(4) . .
C6 N2 Ni 117.3(2) . .
C3 N2 Ni 106.4(2) . .
C2 N2 Ni 107.1(2) . .
C4 N3 C4 110.2(4) 6_565 .
C4 N3 C7 108.9(3) 6_565 .
C4 N3 C7 108.9(3) . .
C4 N3 Ni 108.1(2) 6_565 .
C4 N3 Ni 108.1(2) . .
C7 N3 Ni 112.6(3) . .
F2 P1 F3 180.0 . .
F2 P1 F4 90.74(17) . .
F3 P1 F4 89.26(17) . .
F2 P1 F4 90.74(17) . 2
F3 P1 F4 89.26(17) . 2
F4 P1 F4 178.5(3) . 2
F2 P1 F1 90.75(15) . .
F3 P1 F1 89.25(15) . .
F4 P1 F1 91.3(2) . .
F4 P1 F1 88.6(2) 2 .
F2 P1 F1 90.75(15) . 2
F3 P1 F1 89.25(15) . 2
F4 P1 F1 88.6(2) . 2
F4 P1 F1 91.3(2) 2 2
F1 P1 F1 178.5(3) . 2
N1 C1 C2 109.8(4) . .
N2 C2 C1 112.8(3) . .
N2 C3 C4 113.1(3) . .
N3 C4 C3 110.0(3) . .
N4 C8 C9 178.0(8) . .

loop_
_geom_bond_atom_site_label_1
_geom_bond_atom_site_label_2
_geom_bond_distance
_geom_bond_site_symmetry_2
Ni N3 2.128(4) .
Ni N1 2.160(4) .
Ni N2 2.204(3) .
Ni N2 2.204(3) 6_565
Ni Se 2.5571(15) 5_566
Ni Se 2.5675(13) .
Se Se 2.3791(13) 5_566
Se Ni 2.5571(16) 5_566
N1 C1 1.478(5) .
N1 C1 1.478(5) 6_565
N1 C5 1.481(7) .
N2 C6 1.468(5) .
N2 C3 1.483(5) .
N2 C2 1.489(5) .
N3 C4 1.479(4) 6_565
N3 C4 1.479(4) .
N3 C7 1.482(7) .
P1 F2 1.565(5) .
P1 F3 1.577(4) .
P1 F4 1.581(3) .
P1 F4 1.581(3) 2
P1 F1 1.581(3) .
P1 F1 1.581(3) 2
C1 C2 1.514(6) .
C3 C4 1.511(6) .
N4 C8 1.132(9) .
C8 C9 1.461(10) .

loop_
_geom_torsion_atom_site_label_1
_geom_torsion_atom_site_label_2
_geom_torsion_atom_site_label_3
_geom_torsion_atom_site_label_4
_geom_torsion
_geom_torsion_site_symmetry_1
C1 N1 C1 C2 160.6(3) 6_565
C5 N1 C1 C2 -78.6(5) .
Ni N1 C1 C2 42.7(4) .
C6 N2 C2 C1 158.3(4) .
C3 N2 C2 C1 -84.4(5) .
Ni N2 C2 C1 31.9(5) .
N1 C1 C2 N2 -51.5(5) .
C6 N2 C3 C4 -157.9(4) .
C2 N2 C3 C4 85.2(5) .
Ni N2 C3 C4 -31.4(4) .
C4 N3 C4 C3 -160.0(3) 6_565
C7 N3 C4 C3 80.5(4) .
Ni N3 C4 C3 -42.1(4) .
N2 C3 C4 N3 50.9(5) .
